data_4348399
loop_
_publ_author_name
'Serezhkin, Viktor N.'
'Grigoriev, Mikhail S.'
'Abdulmyanov, Aleksey R.'
'Fedoseev, Aleksandr M.'
'Savchenkov, Anton V.'
'Serezhkina, Larisa B.'

_publ_section_title
;
 Synthesis and X-ray Crystallography of [Mg(H2O)6][AnO2(C2H5COO)3]2 (An =
 U, Np, or Pu).
;
_journal_issue 15
_journal_name_full 'Inorganic chemistry'
_journal_page_first 7688
_journal_page_last 7693
_journal_paper_doi 10.1021/acs.inorgchem.6b01154
_journal_volume 55
_journal_year 2016
_chemical_formula_moiety '2(C9 H15 O8 Pu), H12 Mg O6'
_chemical_formula_sum 'C18 H42 Mg O22 Pu2'
_chemical_formula_weight 1112.93
_space_group_crystal_system trigonal
_space_group_IT_number 148
_space_group_name_Hall '-R 3'
_space_group_name_H-M_alt 'R -3 :H'
_atom_sites_solution_hydrogens mixed
_audit_creation_method SHELXL-2014
_cell_angle_alpha 90
_cell_angle_beta 90
_cell_angle_gamma 120
_cell_formula_units_Z 12
_cell_length_a 21.0029(2)
_cell_length_b 21.0029(2)
_cell_length_c 26.4320(5)
_cell_measurement_reflns_used 9876
_cell_measurement_temperature 100(2)
_cell_measurement_theta_max 30.03
_cell_measurement_theta_min 2.72
_cell_volume 10097.6(2)
_computing_structure_refinement 'SHELXL-2014 (Sheldrick, 2014)'
_diffrn_ambient_temperature 100(2)
_diffrn_measured_fraction_theta_full 0.995
_diffrn_measured_fraction_theta_max 0.997
_diffrn_measurement_device_type 'Bruker KAPPA APEX II area-detector diffractometer'
_diffrn_radiation_type MoK\a
_diffrn_radiation_wavelength 0.71073
_diffrn_reflns_av_R_equivalents 0.0372
_diffrn_reflns_av_unetI/netI 0.0271
_diffrn_reflns_Laue_measured_fraction_full 0.995
_diffrn_reflns_Laue_measured_fraction_max 0.997
_diffrn_reflns_limit_h_max 23
_diffrn_reflns_limit_h_min -29
_diffrn_reflns_limit_k_max 29
_diffrn_reflns_limit_k_min -29
_diffrn_reflns_limit_l_max 37
_diffrn_reflns_limit_l_min -37
_diffrn_reflns_number 35241
_diffrn_reflns_point_group_measured_fraction_full 0.995
_diffrn_reflns_point_group_measured_fraction_max 0.997
_diffrn_reflns_theta_full 25.242
_diffrn_reflns_theta_max 30.000
_diffrn_reflns_theta_min 4.080
_exptl_absorpt_coefficient_mu 4.199
_exptl_absorpt_correction_T_max 0.715
_exptl_absorpt_correction_T_min 0.536
_exptl_absorpt_correction_type multi-scan
_exptl_absorpt_process_details 'SADABS (Bruker, 2008)'
_exptl_crystal_density_diffrn 2.196
_exptl_crystal_description fragment
_exptl_crystal_F_000 6312
_exptl_crystal_size_max 0.200
_exptl_crystal_size_mid 0.180
_exptl_crystal_size_min 0.080
_refine_diff_density_max 1.251
_refine_diff_density_min -0.774
_refine_diff_density_rms 0.125
_refine_ls_extinction_method none
_refine_ls_goodness_of_fit_ref 1.017
_refine_ls_hydrogen_treatment mixed
_refine_ls_matrix_type full
_refine_ls_number_parameters 293
_refine_ls_number_reflns 6533
_refine_ls_number_restraints 0
_refine_ls_restrained_S_all 1.017
_refine_ls_R_factor_all 0.0250
_refine_ls_R_factor_gt 0.0198
_refine_ls_shift/su_max 0.003
_refine_ls_shift/su_mean 0.000
_refine_ls_structure_factor_coef Fsqd
_refine_ls_weighting_details 'w=1/[\s^2^(Fo^2^)+(0.0126P)^2^+25.5020P] where P=(Fo^2^+2Fc^2^)/3'
_refine_ls_weighting_scheme calc
_refine_ls_wR_factor_gt 0.0375
_refine_ls_wR_factor_ref 0.0391
_reflns_Friedel_coverage 0.000
_reflns_number_gt 5826
_reflns_number_total 6533
_reflns_threshold_expression 'I > 2\s(I)'
_cod_data_source_file ic6b01154_si_002.cif
_cod_data_source_block MgPu
_cod_original_cell_volume 10097.6(3)
_cod_database_code 4348399
_shelx_space_group_comment
;
The symmetry employed for this shelxl refinement is uniquely defined
by the following loop, which should always be used as a source of
symmetry information in preference to the above space-group names.
They are only intended as comments.
;
_shelx_estimated_absorpt_t_min 0.503
_shelx_estimated_absorpt_t_max 0.741
_shelxl_version_number 2014-3

loop_
_space_group_symop_operation_xyz
'x, y, z'
'-y, x-y, z'
'-x+y, -x, z'
'x+2/3, y+1/3, z+1/3'
'-y+2/3, x-y+1/3, z+1/3'
'-x+y+2/3, -x+1/3, z+1/3'
'x+1/3, y+2/3, z+2/3'
'-y+1/3, x-y+2/3, z+2/3'
'-x+y+1/3, -x+2/3, z+2/3'
'-x, -y, -z'
'y, -x+y, -z'
'x-y, x, -z'
'-x+2/3, -y+1/3, -z+1/3'
'y+2/3, -x+y+1/3, -z+1/3'
'x-y+2/3, x+1/3, -z+1/3'
'-x+1/3, -y+2/3, -z+2/3'
'y+1/3, -x+y+2/3, -z+2/3'
'x-y+1/3, x+2/3, -z+2/3'

loop_
_atom_site_label
_atom_site_type_symbol
_atom_site_fract_x
_atom_site_fract_y
_atom_site_fract_z
_atom_site_U_iso_or_equiv
_atom_site_adp_type
_atom_site_occupancy
_atom_site_site_symmetry_order
_atom_site_calc_flag
_atom_site_refinement_flags_posn
_atom_site_refinement_flags_adp
_atom_site_refinement_flags_occupancy
Pu1 Pu 0.38153(2) 0.09758(2) 0.45455(2) 0.01295(3) Uani 1 1 d . . .
Pu2 Pu 0.0000 0.0000 0.68307(2) 0.01076(4) Uani 1 3 d S T P
Mg1 Mg 0.0000 0.0000 0.0000 0.0093(4) Uani 1 6 d S T P
Mg2 Mg 0.1667 0.8333 0.3333 0.0100(2) Uani 1 2 d S . P
O1 O 0.33713(11) 0.13871(10) 0.42487(8) 0.0221(4) Uani 1 1 d . . .
O2 O 0.42539(10) 0.05594(11) 0.48389(8) 0.0237(4) Uani 1 1 d . . .
O3 O 0.36313(11) 0.02645(10) 0.37349(8) 0.0226(4) Uani 1 1 d . . .
O4 O 0.46449(12) 0.13028(11) 0.38262(9) 0.0345(6) Uani 1 1 d . . .
O5 O 0.28521(9) 0.05871(9) 0.52103(7) 0.0159(4) Uani 1 1 d . . .
O6 O 0.26383(10) -0.01646(10) 0.45783(8) 0.0209(4) Uani 1 1 d . . .
O7 O 0.48711(10) 0.22536(10) 0.45930(8) 0.0232(4) Uani 1 1 d . . .
O8 O 0.41638(10) 0.18267(10) 0.52535(7) 0.0234(4) Uani 1 1 d . . .
O9 O 0.0000 0.0000 0.74871(13) 0.0187(7) Uani 1 3 d S T P
O10 O 0.0000 0.0000 0.61705(12) 0.0173(7) Uani 1 3 d S T P
O11 O 0.01497(9) 0.12725(9) 0.68448(7) 0.0160(4) Uani 1 1 d . . .
O12 O 0.11357(9) 0.11768(10) 0.68238(8) 0.0194(4) Uani 1 1 d . . .
OW1 O 0.02395(12) 0.08899(11) 0.04401(8) 0.0212(4) Uani 1 1 d . . .
H1A H 0.007(2) 0.114(2) 0.0396(16) 0.044(12) Uiso 1 1 d . . .
H1B H 0.043(2) 0.102(2) 0.0735(19) 0.062(14) Uiso 1 1 d . . .
OW2 O 0.05513(10) 0.78579(11) 0.32193(8) 0.0169(4) Uani 1 1 d . . .
H2C H 0.0349(16) 0.8060(16) 0.3196(12) 0.014(8) Uiso 1 1 d . . .
H2D H 0.0253(18) 0.7422(19) 0.3137(13) 0.029(9) Uiso 1 1 d . . .
OW3 O 0.18274(10) 0.92480(10) 0.29476(8) 0.0156(4) Uani 1 1 d . . .
H3D H 0.163(2) 0.947(2) 0.3032(15) 0.039(11) Uiso 1 1 d . . .
H3E H 0.178(2) 0.916(2) 0.2598(16) 0.044(11) Uiso 1 1 d . . .
OW4 O 0.18026(11) 0.79186(11) 0.26608(8) 0.0155(4) Uani 1 1 d . . .
H4A H 0.2089(19) 0.8231(19) 0.2483(13) 0.026(9) Uiso 1 1 d . . .
H4B H 0.146(2) 0.761(2) 0.2506(15) 0.041(11) Uiso 1 1 d . . .
C1 C 0.42183(16) 0.07759(15) 0.35452(12) 0.0239(6) Uani 1 1 d . . .
C2 C 0.44421(19) 0.0804(2) 0.30000(13) 0.0389(8) Uani 1 1 d . . .
H2A H 0.4644 0.1315 0.2878 0.047 Uiso 1 1 calc R U .
H2B H 0.4845 0.0690 0.2987 0.047 Uiso 1 1 calc R U .
C3 C 0.38656(19) 0.0312(2) 0.26448(14) 0.0381(8) Uani 1 1 d . . .
H3A H 0.4074 0.0378 0.2304 0.057 Uiso 1 1 calc R U .
H3B H 0.3670 -0.0200 0.2752 0.057 Uiso 1 1 calc R U .
H3C H 0.3468 0.0428 0.2642 0.057 Uiso 1 1 calc R U .
C4 C 0.24135(14) 0.00130(14) 0.49717(11) 0.0179(5) Uani 1 1 d . . .
C5 C 0.16266(16) -0.04558(17) 0.51263(13) 0.0307(7) Uani 1 1 d . . .
H5A H 0.1315 -0.0467 0.4841 0.037 Uiso 1 1 calc R U .
H5B H 0.1530 -0.0964 0.5175 0.037 Uiso 1 1 calc R U .
C6 C 0.13787(17) -0.02399(17) 0.55909(13) 0.0306(7) Uani 1 1 d . . .
H6A H 0.0857 -0.0589 0.5650 0.046 Uiso 1 1 calc R U .
H6B H 0.1666 -0.0244 0.5882 0.046 Uiso 1 1 calc R U .
H6C H 0.1450 0.0255 0.5547 0.046 Uiso 1 1 calc R U .
C7 C 0.46840(15) 0.23654(15) 0.50206(11) 0.0206(6) Uani 1 1 d . . .
C8 C 0.50406(16) 0.31160(16) 0.52544(12) 0.0288(7) Uani 1 1 d . . .
H8A H 0.5219 0.3089 0.5596 0.035 Uiso 1 1 calc R U .
H8B H 0.4664 0.3265 0.5296 0.035 Uiso 1 1 calc R U .
C9 C 0.56794(18) 0.37065(17) 0.49531(14) 0.0373(8) Uani 1 1 d . . .
H9A H 0.5881 0.4178 0.5130 0.056 Uiso 1 1 calc R U .
H9B H 0.6063 0.3573 0.4917 0.056 Uiso 1 1 calc R U .
H9C H 0.5507 0.3749 0.4617 0.056 Uiso 1 1 calc R U .
C10 C 0.08444(14) 0.15803(14) 0.68228(10) 0.0158(5) Uani 1 1 d . . .
C11 C 0.13178(14) 0.24037(14) 0.67980(11) 0.0199(6) Uani 1 1 d . . .
H11A H 0.1093 0.2601 0.6561 0.024 Uiso 1 1 calc R U .
H11B H 0.1808 0.2533 0.6664 0.024 Uiso 1 1 calc R U .
C12 C 0.14086(17) 0.27609(16) 0.73144(13) 0.0314(7) Uani 1 1 d . . .
H12A H 0.1719 0.3295 0.7282 0.047 Uiso 1 1 calc R U .
H12B H 0.0925 0.2643 0.7445 0.047 Uiso 1 1 calc R U .
H12C H 0.1640 0.2574 0.7548 0.047 Uiso 1 1 calc R U .

loop_
_atom_site_aniso_label
_atom_site_aniso_U_11
_atom_site_aniso_U_22
_atom_site_aniso_U_33
_atom_site_aniso_U_23
_atom_site_aniso_U_13
_atom_site_aniso_U_12
Pu1 0.01371(5) 0.01137(4) 0.00909(5) -0.00096(3) 0.00082(3) 0.00276(3)
Pu2 0.00999(4) 0.00999(4) 0.01232(8) 0.000 0.000 0.00499(2)
Mg1 0.0097(5) 0.0097(5) 0.0085(10) 0.000 0.000 0.0048(3)
Mg2 0.0113(5) 0.0099(5) 0.0094(6) -0.0006(4) 0.0001(4) 0.0057(4)
O1 0.0323(11) 0.0185(9) 0.0142(10) -0.0007(8) -0.0040(8) 0.0118(8)
O2 0.0200(10) 0.0293(11) 0.0232(12) 0.0003(9) -0.0002(8) 0.0135(9)
O4 0.0347(12) 0.0206(10) 0.0258(13) -0.0054(9) 0.0159(10) -0.0029(9)
O3 0.0236(10) 0.0194(9) 0.0205(11) -0.0086(8) -0.0021(8) 0.0077(8)
O6 0.0176(9) 0.0156(9) 0.0213(11) -0.0084(8) 0.0017(8) 0.0020(7)
O5 0.0151(8) 0.0120(8) 0.0161(10) -0.0011(7) 0.0011(7) 0.0034(7)
O8 0.0204(9) 0.0211(10) 0.0126(10) -0.0022(8) 0.0048(8) -0.0016(8)
O7 0.0207(10) 0.0184(9) 0.0175(11) -0.0038(8) 0.0060(8) 0.0002(8)
O9 0.0193(10) 0.0193(10) 0.0174(18) 0.000 0.000 0.0097(5)
O10 0.0207(10) 0.0207(10) 0.0106(16) 0.000 0.000 0.0103(5)
O12 0.0126(8) 0.0136(8) 0.0318(12) -0.0001(8) 0.0010(8) 0.0064(7)
O11 0.0127(8) 0.0156(8) 0.0202(10) 0.0018(7) 0.0018(7) 0.0074(7)
OW1 0.0333(11) 0.0194(10) 0.0166(11) -0.0077(8) -0.0076(9) 0.0174(9)
OW2 0.0124(9) 0.0116(9) 0.0274(12) -0.0024(8) -0.0030(8) 0.0065(8)
OW3 0.0194(9) 0.0164(9) 0.0142(10) 0.0004(7) 0.0000(8) 0.0113(8)
OW4 0.0148(9) 0.0150(9) 0.0129(10) -0.0016(8) 0.0024(8) 0.0047(8)
C1 0.0306(15) 0.0198(13) 0.0205(15) -0.0033(11) 0.0031(12) 0.0120(12)
C2 0.0372(18) 0.0407(19) 0.0250(18) -0.0112(15) 0.0069(15) 0.0091(15)
C3 0.0367(18) 0.045(2) 0.030(2) -0.0030(16) 0.0010(15) 0.0190(16)
C4 0.0178(12) 0.0139(12) 0.0194(14) -0.0014(10) 0.0004(10) 0.0061(10)
C5 0.0193(14) 0.0229(15) 0.037(2) -0.0096(13) 0.0082(13) 0.0007(11)
C6 0.0258(15) 0.0257(15) 0.0317(19) -0.0047(13) 0.0106(13) 0.0065(12)
C7 0.0206(13) 0.0203(13) 0.0132(14) -0.0030(10) 0.0016(11) 0.0046(11)
C8 0.0269(15) 0.0200(14) 0.0232(17) -0.0099(12) 0.0029(12) -0.0005(12)
C9 0.0368(18) 0.0182(15) 0.035(2) -0.0046(13) 0.0083(15) -0.0025(13)
C10 0.0157(12) 0.0147(11) 0.0157(14) 0.0002(10) 0.0012(10) 0.0067(10)
C11 0.0165(12) 0.0138(12) 0.0264(16) 0.0050(11) 0.0026(11) 0.0053(10)
C12 0.0272(16) 0.0168(14) 0.039(2) -0.0040(13) -0.0012(14) 0.0029(12)

loop_
_atom_type_symbol
_atom_type_description
_atom_type_scat_dispersion_real
_atom_type_scat_dispersion_imag
_atom_type_scat_source
C C 0.0033 0.0016 'International Tables Vol C Tables 4.2.6.8 and 6.1.1.4'
H H 0.0000 0.0000 'International Tables Vol C Tables 4.2.6.8 and 6.1.1.4'
O O 0.0106 0.0060 'International Tables Vol C Tables 4.2.6.8 and 6.1.1.4'
Mg Mg 0.0486 0.0363 'International Tables Vol C Tables 4.2.6.8 and 6.1.1.4'
Pu Pu -9.4100 4.3056 'International Tables Vol C Tables 4.2.6.8 and 6.1.1.4'

loop_
_geom_angle_atom_site_label_1
_geom_angle_atom_site_label_2
_geom_angle_atom_site_label_3
_geom_angle
_geom_angle_site_symmetry_1
_geom_angle_site_symmetry_3
O2 Pu1 O1 179.56(10) . .
O2 Pu1 O8 89.19(9) . .
O1 Pu1 O8 91.21(8) . .
O2 Pu1 O4 90.34(9) . .
O1 Pu1 O4 89.62(9) . .
O8 Pu1 O4 118.90(6) . .
O2 Pu1 O6 91.26(8) . .
O1 Pu1 O6 88.39(8) . .
O8 Pu1 O6 118.64(6) . .
O4 Pu1 O6 122.45(7) . .
O2 Pu1 O7 96.29(8) . .
O1 Pu1 O7 84.10(8) . .
O8 Pu1 O7 52.43(6) . .
O4 Pu1 O7 66.97(7) . .
O6 Pu1 O7 168.01(6) . .
O2 Pu1 O5 93.91(8) . .
O1 Pu1 O5 86.09(8) . .
O8 Pu1 O5 66.09(6) . .
O4 Pu1 O5 173.54(7) . .
O6 Pu1 O5 52.67(6) . .
O7 Pu1 O5 117.27(6) . .
O2 Pu1 O3 92.51(8) . .
O1 Pu1 O3 87.12(8) . .
O8 Pu1 O3 170.51(6) . .
O4 Pu1 O3 51.78(7) . .
O6 Pu1 O3 70.68(6) . .
O7 Pu1 O3 118.09(6) . .
O5 Pu1 O3 123.05(6) . .
O2 Pu1 C4 94.95(8) . .
O1 Pu1 C4 84.86(9) . .
O8 Pu1 C4 92.40(7) . .
O4 Pu1 C4 148.35(7) . .
O6 Pu1 C4 26.50(7) . .
O7 Pu1 C4 142.71(7) . .
O5 Pu1 C4 26.31(7) . .
O3 Pu1 C4 96.75(7) . .
O2 Pu1 C7 95.15(9) . .
O1 Pu1 C7 85.29(9) . .
O8 Pu1 C7 26.42(7) . .
O4 Pu1 C7 93.09(7) . .
O6 Pu1 C7 143.86(7) . .
O7 Pu1 C7 26.16(7) . .
O5 Pu1 C7 91.37(7) . .
O3 Pu1 C7 144.10(7) . .
C4 Pu1 C7 117.37(8) . .
O2 Pu1 C1 93.91(9) . .
O1 Pu1 C1 85.86(9) . .
O8 Pu1 C1 144.42(7) . .
O4 Pu1 C1 25.84(7) . .
O6 Pu1 C1 96.75(7) . .
O7 Pu1 C1 92.03(7) . .
O5 Pu1 C1 148.55(7) . .
O3 Pu1 C1 26.13(7) . .
C4 Pu1 C1 122.52(8) . .
C7 Pu1 C1 118.15(8) . .
O9 Pu2 O10 180.0 . .
O9 Pu2 O12 90.43(5) . 2
O10 Pu2 O12 89.57(5) . 2
O9 Pu2 O12 90.43(5) . 3
O10 Pu2 O12 89.57(5) . 3
O12 Pu2 O12 119.994(2) 2 3
O9 Pu2 O12 90.43(5) . .
O10 Pu2 O12 89.57(5) . .
O12 Pu2 O12 119.994(2) 2 .
O12 Pu2 O12 119.995(2) 3 .
O9 Pu2 O11 89.15(4) . 2
O10 Pu2 O11 90.85(4) . 2
O12 Pu2 O11 52.07(6) 2 2
O12 Pu2 O11 67.95(6) 3 2
O12 Pu2 O11 172.05(6) . 2
O9 Pu2 O11 89.15(4) . 3
O10 Pu2 O11 90.85(4) . 3
O12 Pu2 O11 172.05(6) 2 3
O12 Pu2 O11 52.07(6) 3 3
O12 Pu2 O11 67.95(6) . 3
O11 Pu2 O11 119.978(2) 2 3
O9 Pu2 O11 89.15(4) . .
O10 Pu2 O11 90.85(4) . .
O12 Pu2 O11 67.95(6) 2 .
O12 Pu2 O11 172.05(6) 3 .
O12 Pu2 O11 52.07(6) . .
O11 Pu2 O11 119.978(2) 2 .
O11 Pu2 O11 119.979(3) 3 .
O9 Pu2 C10 90.41(5) . 2
O10 Pu2 C10 89.59(5) . 2
O12 Pu2 C10 25.97(6) 2 2
O12 Pu2 C10 94.03(6) 3 2
O12 Pu2 C10 145.96(6) . 2
O11 Pu2 C10 26.12(6) 2 2
O11 Pu2 C10 146.09(6) 3 2
O11 Pu2 C10 93.91(6) . 2
O9 Pu2 C10 90.41(5) . 3
O10 Pu2 C10 89.59(5) . 3
O12 Pu2 C10 145.96(6) 2 3
O12 Pu2 C10 25.97(6) 3 3
O12 Pu2 C10 94.03(6) . 3
O11 Pu2 C10 93.92(6) 2 3
O11 Pu2 C10 26.12(6) 3 3
O11 Pu2 C10 146.09(6) . 3
C10 Pu2 C10 119.995(2) 2 3
O9 Pu2 C10 90.41(6) . .
O10 Pu2 C10 89.59(6) . .
O12 Pu2 C10 94.03(6) 2 .
O12 Pu2 C10 145.96(6) 3 .
O12 Pu2 C10 25.97(6) . .
O11 Pu2 C10 146.09(6) 2 .
O11 Pu2 C10 93.92(6) 3 .
O11 Pu2 C10 26.12(6) . .
C10 Pu2 C10 119.995(2) 2 .
C10 Pu2 C10 119.995(2) 3 .
OW1 Mg1 OW1 180.00(14) 12 3
OW1 Mg1 OW1 90.69(9) 12 11
OW1 Mg1 OW1 89.31(9) 3 11
OW1 Mg1 OW1 89.31(9) 12 2
OW1 Mg1 OW1 90.69(9) 3 2
OW1 Mg1 OW1 180.0(2) 11 2
OW1 Mg1 OW1 90.69(9) 12 10
OW1 Mg1 OW1 89.31(9) 3 10
OW1 Mg1 OW1 90.69(9) 11 10
OW1 Mg1 OW1 89.31(9) 2 10
OW1 Mg1 OW1 89.31(9) 12 .
OW1 Mg1 OW1 90.69(9) 3 .
OW1 Mg1 OW1 89.31(9) 11 .
OW1 Mg1 OW1 90.69(9) 2 .
OW1 Mg1 OW1 180.0 10 .
OW3 Mg2 OW3 180.0 . 16_565
OW3 Mg2 OW2 89.77(8) . .
OW3 Mg2 OW2 90.23(8) 16_565 .
OW3 Mg2 OW2 90.23(8) . 16_565
OW3 Mg2 OW2 89.77(8) 16_565 16_565
OW2 Mg2 OW2 180.0 . 16_565
OW3 Mg2 OW4 88.53(8) . .
OW3 Mg2 OW4 91.47(8) 16_565 .
OW2 Mg2 OW4 91.91(8) . .
OW2 Mg2 OW4 88.09(8) 16_565 .
OW3 Mg2 OW4 91.47(8) . 16_565
OW3 Mg2 OW4 88.53(8) 16_565 16_565
OW2 Mg2 OW4 88.09(8) . 16_565
OW2 Mg2 OW4 91.91(8) 16_565 16_565
OW4 Mg2 OW4 180.00(6) . 16_565
C1 O4 Pu1 96.79(17) . .
C1 O3 Pu1 92.18(16) . .
C4 O6 Pu1 94.81(15) . .
C4 O5 Pu1 92.63(16) . .
C7 O8 Pu1 95.18(16) . .
C7 O7 Pu1 93.08(16) . .
C10 O12 Pu2 97.09(15) . .
C10 O11 Pu2 92.38(15) . .
Mg1 OW1 H1A 123(3) . .
Mg1 OW1 H1B 132(3) . .
H1A OW1 H1B 103(4) . .
Mg2 OW2 H2C 125(2) . .
Mg2 OW2 H2D 128(2) . .
H2C OW2 H2D 106(3) . .
Mg2 OW3 H3D 121(3) . .
Mg2 OW3 H3E 111(2) . .
H3D OW3 H3E 110(3) . .
Mg2 OW4 H4A 112(2) . .
Mg2 OW4 H4B 121(3) . .
H4A OW4 H4B 112(4) . .
O4 C1 O3 118.4(3) . .
O4 C1 C2 117.3(3) . .
O3 C1 C2 124.4(3) . .
O4 C1 Pu1 57.37(15) . .
O3 C1 Pu1 61.68(15) . .
C2 C1 Pu1 169.6(2) . .
C3 C2 C1 116.8(3) . .
C3 C2 H2A 108.1 . .
C1 C2 H2A 108.1 . .
C3 C2 H2B 108.1 . .
C1 C2 H2B 108.1 . .
H2A C2 H2B 107.3 . .
C2 C3 H3A 109.5 . .
C2 C3 H3B 109.5 . .
H3A C3 H3B 109.5 . .
C2 C3 H3C 109.5 . .
H3A C3 H3C 109.5 . .
H3B C3 H3C 109.5 . .
O5 C4 O6 119.2(2) . .
O5 C4 C5 122.1(2) . .
O6 C4 C5 118.7(2) . .
O5 C4 Pu1 61.06(13) . .
O6 C4 Pu1 58.69(13) . .
C5 C4 Pu1 170.7(2) . .
C6 C5 C4 117.6(3) . .
C6 C5 H5A 107.9 . .
C4 C5 H5A 107.9 . .
C6 C5 H5B 107.9 . .
C4 C5 H5B 107.9 . .
H5A C5 H5B 107.2 . .
C5 C6 H6A 109.5 . .
C5 C6 H6B 109.5 . .
H6A C6 H6B 109.5 . .
C5 C6 H6C 109.5 . .
H6A C6 H6C 109.5 . .
H6B C6 H6C 109.5 . .
O7 C7 O8 118.6(2) . .
O7 C7 C8 121.9(2) . .
O8 C7 C8 119.4(2) . .
O7 C7 Pu1 60.76(14) . .
O8 C7 Pu1 58.40(14) . .
C8 C7 Pu1 170.9(2) . .
C7 C8 C9 114.5(3) . .
C7 C8 H8A 108.6 . .
C9 C8 H8A 108.6 . .
C7 C8 H8B 108.6 . .
C9 C8 H8B 108.6 . .
H8A C8 H8B 107.6 . .
C8 C9 H9A 109.5 . .
C8 C9 H9B 109.5 . .
H9A C9 H9B 109.5 . .
C8 C9 H9C 109.5 . .
H9A C9 H9C 109.5 . .
H9B C9 H9C 109.5 . .
O11 C10 O12 118.4(2) . .
O11 C10 C11 121.2(2) . .
O12 C10 C11 120.4(2) . .
O11 C10 Pu2 61.50(13) . .
O12 C10 Pu2 56.94(12) . .
C11 C10 Pu2 176.61(19) . .
C10 C11 C12 112.0(2) . .
C10 C11 H11A 109.2 . .
C12 C11 H11A 109.2 . .
C10 C11 H11B 109.2 . .
C12 C11 H11B 109.2 . .
H11A C11 H11B 107.9 . .
C11 C12 H12A 109.5 . .
C11 C12 H12B 109.5 . .
H12A C12 H12B 109.5 . .
C11 C12 H12C 109.5 . .
H12A C12 H12C 109.5 . .
H12B C12 H12C 109.5 . .

loop_
_geom_bond_atom_site_label_1
_geom_bond_atom_site_label_2
_geom_bond_distance
_geom_bond_site_symmetry_2
Pu1 O2 1.738(2) .
Pu1 O1 1.7427(19) .
Pu1 O8 2.4339(19) .
Pu1 O4 2.434(2) .
Pu1 O6 2.4361(18) .
Pu1 O7 2.4869(18) .
Pu1 O5 2.4891(18) .
Pu1 O3 2.5287(19) .
Pu1 C4 2.841(3) .
Pu1 C7 2.846(3) .
Pu1 C1 2.870(3) .
Pu2 O9 1.735(3) .
Pu2 O10 1.745(3) .
Pu2 O12 2.4296(17) 2
Pu2 O12 2.4296(17) 3
Pu2 O12 2.4297(17) .
Pu2 O11 2.5303(17) 2
Pu2 O11 2.5303(17) 3
Pu2 O11 2.5303(17) .
Pu2 C10 2.877(2) 2
Pu2 C10 2.877(2) 3
Pu2 C10 2.877(2) .
Mg1 OW1 2.039(2) 12
Mg1 OW1 2.039(2) 3
Mg1 OW1 2.039(2) 11
Mg1 OW1 2.039(2) 2
Mg1 OW1 2.040(2) 10
Mg1 OW1 2.040(2) .
Mg2 OW3 2.0484(18) .
Mg2 OW3 2.0484(18) 16_565
Mg2 OW2 2.0583(18) .
Mg2 OW2 2.0584(18) 16_565
Mg2 OW4 2.0614(19) .
Mg2 OW4 2.0614(19) 16_565
O4 C1 1.260(3) .
O3 C1 1.265(3) .
O6 C4 1.272(3) .
O5 C4 1.261(3) .
O8 C7 1.272(3) .
O7 C7 1.257(3) .
O12 C10 1.269(3) .
O11 C10 1.268(3) .
OW1 H1A 0.78(4) .
OW1 H1B 0.85(5) .
OW2 H2C 0.74(3) .
OW2 H2D 0.84(3) .
OW3 H3D 0.79(4) .
OW3 H3E 0.94(4) .
OW4 H4A 0.79(4) .
OW4 H4B 0.80(4) .
C1 C2 1.508(4) .
C2 C3 1.472(5) .
C2 H2A 0.9900 .
C2 H2B 0.9900 .
C3 H3A 0.9800 .
C3 H3B 0.9800 .
C3 H3C 0.9800 .
C4 C5 1.497(4) .
C5 C6 1.490(4) .
C5 H5A 0.9900 .
C5 H5B 0.9900 .
C6 H6A 0.9800 .
C6 H6B 0.9800 .
C6 H6C 0.9800 .
C7 C8 1.499(4) .
C8 C9 1.519(4) .
C8 H8A 0.9900 .
C8 H8B 0.9900 .
C9 H9A 0.9800 .
C9 H9B 0.9800 .
C9 H9C 0.9800 .
C10 C11 1.505(3) .
C11 C12 1.523(4) .
C11 H11A 0.9900 .
C11 H11B 0.9900 .
C12 H12A 0.9800 .
C12 H12B 0.9800 .
C12 H12C 0.9800 .

loop_
_geom_hbond_atom_site_label_D
_geom_hbond_atom_site_label_H
_geom_hbond_atom_site_label_A
_geom_hbond_distance_DH
_geom_hbond_distance_HA
_geom_hbond_distance_DA
_geom_hbond_angle_DHA
_geom_hbond_site_symmetry_A
OW1 H1A O4 0.78(4) 1.95(4) 2.680(3) 154(4) 9_554
OW1 H1B O7 0.85(5) 1.99(5) 2.722(3) 142(4) 9_554
OW2 H2C O11 0.74(3) 2.13(3) 2.867(3) 175(3) 10_566
OW2 H2D O3 0.84(3) 1.93(4) 2.767(3) 171(3) 16
OW3 H3D O12 0.79(4) 1.91(4) 2.699(3) 175(4) 11_566
OW3 H3E O8 0.94(4) 1.86(4) 2.783(3) 169(3) 8_554
OW4 H4A O5 0.79(4) 2.15(4) 2.921(3) 168(3) 8_554
OW4 H4B O6 0.80(4) 1.96(4) 2.757(3) 173(4) 16

loop_
_geom_torsion_atom_site_label_1
_geom_torsion_atom_site_label_2
_geom_torsion_atom_site_label_3
_geom_torsion_atom_site_label_4
_geom_torsion
Pu1 O4 C1 O3 -9.6(3)
Pu1 O4 C1 C2 169.7(3)
Pu1 O3 C1 O4 9.2(3)
Pu1 O3 C1 C2 -170.1(3)
O4 C1 C2 C3 -163.5(3)
O3 C1 C2 C3 15.7(5)
Pu1 C1 C2 C3 -107.1(12)
Pu1 O5 C4 O6 8.1(3)
Pu1 O5 C4 C5 -169.8(3)
Pu1 O6 C4 O5 -8.3(3)
Pu1 O6 C4 C5 169.7(2)
O5 C4 C5 C6 -2.6(5)
O6 C4 C5 C6 179.5(3)
Pu1 O7 C7 O8 8.3(3)
Pu1 O7 C7 C8 -169.9(3)
Pu1 O8 C7 O7 -8.5(3)
Pu1 O8 C7 C8 169.7(2)
O7 C7 C8 C9 -4.8(5)
O8 C7 C8 C9 177.1(3)
Pu2 O11 C10 O12 -2.5(3)
Pu2 O11 C10 C11 177.7(2)
Pu2 O12 C10 O11 2.6(3)
Pu2 O12 C10 C11 -177.6(2)
O11 C10 C11 C12 78.7(3)
O12 C10 C11 C12 -101.1(3)
